data_4115941
loop_
_publ_author_name
'Atsushi Kawachi'
'Kohei Tamao'

_publ_section_title
;
 Structures of [(Amino)phenylsilyl]lithiums and Related Compounds in
 Solution and in the Solid State
;
_journal_name_full 'Journal of the American Chemical Society'
_journal_page_first 1919
_journal_page_last 1926
_journal_paper_doi 10.1021/ja993101+
_journal_volume 122
_journal_year 2000
_chemical_formula_moiety 'C24 H20 F N Si '
_chemical_formula_sum 'C24 H20 F N Si'
_chemical_formula_weight 369.51
_space_group_IT_number 14
_symmetry_cell_setting monoclinic
_symmetry_Int_Tables_number 14
_symmetry_space_group_name_Hall '-P 2yn'
_symmetry_space_group_name_H-M 'P 1 21/n 1'
_audit_creation_date 'Wed Jan 27 06:04:20 1999'
_audit_creation_method 'from TEXRAY.INF file'
_cell_angle_alpha 90
_cell_angle_beta 104.42(2)
_cell_angle_gamma 90
_cell_formula_units_Z 4
_cell_length_a 9.562(3)
_cell_length_b 20.869(3)
_cell_length_c 10.136(2)
_cell_measurement_reflns_used 25
_cell_measurement_temperature 293.2
_cell_measurement_theta_max 37.9
_cell_measurement_theta_min 30.9
_cell_volume 1958.9(8)
_computing_cell_refinement 'Rigaku/AFC Diffractometer Control'
_computing_data_collection 'Rigaku/AFC Diffractometer Control'
_computing_data_reduction teXsan
_computing_publication_material teXsan
_computing_structure_refinement teXsan
_computing_structure_solution 'DIRDIF92 (PATTY)'
_diffrn_ambient_temperature 293.2
_diffrn_measurement_device_type 'Rigaku AFC7R'
_diffrn_measurement_method \w-2\q
_diffrn_orient_matrix_UB_11 -0.01254
_diffrn_orient_matrix_UB_12 0.00486
_diffrn_orient_matrix_UB_13 -0.10042
_diffrn_orient_matrix_UB_21 -0.02097
_diffrn_orient_matrix_UB_22 0.04664
_diffrn_orient_matrix_UB_23 0.00719
_diffrn_orient_matrix_UB_31 0.10518
_diffrn_orient_matrix_UB_32 0.00988
_diffrn_orient_matrix_UB_33 0.01551
_diffrn_radiation_detector 'scintillation counter'
_diffrn_radiation_monochromator graphite
_diffrn_radiation_source 'Rigaku rotating anode'
_diffrn_radiation_type 'Cu K\a'
_diffrn_radiation_wavelength 1.5418
_diffrn_reflns_av_R_equivalents 0.012
_diffrn_reflns_av_sigmaI/netI 0.000
_diffrn_reflns_limit_h_max 10
_diffrn_reflns_limit_h_min 0
_diffrn_reflns_limit_k_max 23
_diffrn_reflns_limit_k_min 0
_diffrn_reflns_limit_l_max 11
_diffrn_reflns_limit_l_min -11
_diffrn_reflns_number 3221
_diffrn_reflns_reduction_process 'Lp corrections applied'
_diffrn_reflns_theta_max 0.00
_diffrn_reflns_theta_min 0.00
_diffrn_standards_decay_% 0.17
_diffrn_standards_interval_count 150
_diffrn_standards_number 3
_exptl_absorpt_coefficient_mu 1.187
_exptl_absorpt_correction_type none
_exptl_crystal_colour colorless
_exptl_crystal_density_diffrn 1.253
_exptl_crystal_description prismatic
_exptl_crystal_F_000 776.00
_exptl_crystal_size_max 0.300
_exptl_crystal_size_mid 0.300
_exptl_crystal_size_min 0.200
_refine_diff_density_max 0.32
_refine_diff_density_min -0.29
_refine_ls_extinction_coef 0.00000
_refine_ls_extinction_method 'Zachariasen(1967) type 2 gaussian isotropic'
_refine_ls_goodness_of_fit_ref 1.840
_refine_ls_hydrogen_treatment refall
_refine_ls_matrix_type full
_refine_ls_number_constraints 0
_refine_ls_number_parameters 325
_refine_ls_number_reflns 2345
_refine_ls_number_restraints 0
_refine_ls_R_factor_all 0.0000
_refine_ls_R_factor_gt 0.0000
_refine_ls_shift/su_max 0.0040
_refine_ls_shift/su_mean 0.0000
_refine_ls_structure_factor_coef F
_refine_ls_weighting_details 'w = 1/[\s^2^(Fo) + 0.00040|Fo|^2^]'
_refine_ls_weighting_scheme calc
_refine_ls_wR_factor_gt 0.0000
_refine_ls_wR_factor_ref 0.0580
_reflns_number_gt 0
_reflns_number_total 3025
_reflns_threshold_expression >2.0sigma(I)
_cod_data_source_file ja9931012B_2.cif
_cod_data_source_block Compound-16
_cod_original_cell_volume 1959.0(7)
_cod_original_sg_symbol_H-M 'P 21/n '
_cod_original_formula_sum 'C24 H20 F N Si '
_cod_database_code 4115941

loop_
_symmetry_equiv_pos_as_xyz
x,y,z
1/2-x,1/2+y,1/2-z
-x,-y,-z
1/2+x,1/2-y,1/2+z

loop_
_atom_site_label
_atom_site_type_symbol
_atom_site_fract_x
_atom_site_fract_y
_atom_site_fract_z
_atom_site_U_iso_or_equiv
_atom_site_adp_type
_atom_site_occupancy
_atom_site_calc_flag
Si(1) Si 0.00237(7) 0.16469(3) -0.21295(7) 0.0489(2) Uani 1.00 d
F(1) F -0.0070(2) 0.21406(7) -0.0955(1) 0.0621(5) Uani 1.00 d
N(1) N 0.1193(2) 0.10682(10) -0.1266(2) 0.0516(6) Uani 1.00 d
C(1) C 0.0742(3) 0.2119(1) -0.3351(3) 0.0545(7) Uani 1.00 d
C(2) C 0.1884(4) 0.2533(2) -0.2833(4) 0.083(1) Uani 1.00 d
C(3) C 0.2414(4) 0.2934(2) -0.3681(5) 0.099(1) Uani 1.00 d
C(4) C 0.1812(4) 0.2934(2) -0.5045(4) 0.087(1) Uani 1.00 d
C(5) C 0.0689(4) 0.2534(2) -0.5585(4) 0.081(1) Uani 1.00 d
C(6) C 0.0154(3) 0.2129(2) -0.4747(3) 0.0663(9) Uani 1.00 d
C(7) C -0.1823(3) 0.1339(1) -0.2855(2) 0.0505(7) Uani 1.00 d
C(8) C -0.2916(3) 0.1749(1) -0.3549(3) 0.0588(8) Uani 1.00 d
C(9) C -0.4327(3) 0.1549(2) -0.3937(3) 0.0702(9) Uani 1.00 d
C(10) C -0.4679(4) 0.0932(2) -0.3664(4) 0.079(1) Uani 1.00 d
C(11) C -0.3627(3) 0.0512(2) -0.3017(4) 0.075(1) Uani 1.00 d
C(12) C -0.2201(3) 0.0719(1) -0.2607(3) 0.0602(8) Uani 1.00 d
C(13) C 0.1772(3) 0.0560(1) -0.1893(3) 0.0526(7) Uani 1.00 d
C(14) C 0.2737(3) 0.0117(1) -0.1143(3) 0.0671(9) Uani 1.00 d
C(15) C 0.3275(4) -0.0375(2) -0.1800(4) 0.081(1) Uani 1.00 d
C(16) C 0.2866(4) -0.0437(2) -0.3201(4) 0.080(1) Uani 1.00 d
C(17) C 0.1905(3) -0.0005(2) -0.3936(3) 0.0683(9) Uani 1.00 d
C(18) C 0.1360(3) 0.0484(1) -0.3305(3) 0.0596(8) Uani 1.00 d
C(19) C 0.1598(3) 0.1101(1) 0.0209(2) 0.0514(7) Uani 1.00 d
C(20) C 0.0636(3) 0.0894(1) 0.0934(3) 0.0618(8) Uani 1.00 d
C(21) C 0.0987(4) 0.0958(2) 0.2337(3) 0.074(1) Uani 1.00 d
C(22) C 0.2268(4) 0.1221(2) 0.3013(3) 0.078(1) Uani 1.00 d
C(23) C 0.3237(4) 0.1424(2) 0.2293(3) 0.078(1) Uani 1.00 d
C(24) C 0.2896(3) 0.1369(1) 0.0886(3) 0.0635(8) Uani 1.00 d
H(1) H 0.229(4) 0.250(2) -0.189(4) 0.082(10) Uiso 1.00 calc
H(2) H 0.314(6) 0.325(2) -0.334(5) 0.16(2) Uiso 1.00 calc
H(3) H 0.215(4) 0.321(2) -0.558(4) 0.12(1) Uiso 1.00 calc
H(4) H 0.015(4) 0.253(2) -0.661(4) 0.10(1) Uiso 1.00 calc
H(5) H -0.069(4) 0.185(2) -0.512(3) 0.10(1) Uiso 1.00 calc
H(6) H -0.265(3) 0.220(1) -0.373(3) 0.068(8) Uiso 1.00 calc
H(7) H -0.503(3) 0.186(2) -0.438(3) 0.086(10) Uiso 1.00 calc
H(8) H -0.563(4) 0.080(2) -0.388(3) 0.09(1) Uiso 1.00 calc
H(9) H -0.385(3) 0.004(2) -0.284(3) 0.079(9) Uiso 1.00 calc
H(10) H -0.146(3) 0.046(1) -0.209(3) 0.057(7) Uiso 1.00 calc
H(11) H 0.302(3) 0.018(1) -0.024(3) 0.064(8) Uiso 1.00 calc
H(12) H 0.382(4) -0.066(2) -0.127(4) 0.09(1) Uiso 1.00 calc
H(13) H 0.318(4) -0.077(2) -0.365(4) 0.11(1) Uiso 1.00 calc
H(14) H 0.168(3) -0.003(2) -0.488(3) 0.081(10) Uiso 1.00 calc
H(15) H 0.070(3) 0.076(1) -0.383(3) 0.078(9) Uiso 1.00 calc
H(16) H -0.034(4) 0.071(1) 0.042(3) 0.081(9) Uiso 1.00 calc
H(17) H 0.027(4) 0.081(2) 0.283(4) 0.10(1) Uiso 1.00 calc
H(18) H 0.247(3) 0.127(2) 0.400(4) 0.086(9) Uiso 1.00 calc
H(19) H 0.405(3) 0.160(1) 0.273(3) 0.078(10) Uiso 1.00 calc
H(20) H 0.358(3) 0.148(1) 0.040(3) 0.080(9) Uiso 1.00 calc

loop_
_atom_site_aniso_label
_atom_site_aniso_U_11
_atom_site_aniso_U_22
_atom_site_aniso_U_33
_atom_site_aniso_U_12
_atom_site_aniso_U_13
_atom_site_aniso_U_23
Si(1) 0.0498(4) 0.0544(4) 0.0426(4) -0.0002(3) 0.0116(3) -0.0007(3)
F(1) 0.0689(9) 0.0641(9) 0.0526(9) 0.0045(7) 0.0138(7) -0.0081(7)
N(1) 0.053(1) 0.058(1) 0.042(1) 0.0043(10) 0.0089(9) -0.0013(9)
C(1) 0.052(1) 0.059(2) 0.052(1) 0.001(1) 0.013(1) 0.003(1)
C(2) 0.073(2) 0.100(3) 0.071(2) -0.026(2) 0.006(2) 0.013(2)
C(3) 0.087(3) 0.106(3) 0.103(3) -0.035(2) 0.025(2) 0.016(2)
C(4) 0.088(2) 0.091(3) 0.094(3) -0.003(2) 0.046(2) 0.022(2)
C(5) 0.089(2) 0.099(3) 0.062(2) 0.002(2) 0.033(2) 0.013(2)
C(6) 0.068(2) 0.079(2) 0.054(2) -0.005(2) 0.019(1) 0.004(1)
C(7) 0.052(1) 0.057(1) 0.044(1) 0.000(1) 0.016(1) 0.001(1)
C(8) 0.058(2) 0.064(2) 0.052(1) 0.001(1) 0.010(1) 0.006(1)
C(9) 0.059(2) 0.078(2) 0.068(2) 0.004(2) 0.006(1) 0.008(2)
C(10) 0.052(2) 0.093(2) 0.086(2) -0.009(2) 0.005(2) 0.007(2)
C(11) 0.070(2) 0.069(2) 0.083(2) -0.013(2) 0.013(2) 0.009(2)
C(12) 0.059(2) 0.061(2) 0.059(2) 0.002(1) 0.012(1) 0.003(1)
C(13) 0.047(1) 0.057(1) 0.055(1) -0.003(1) 0.015(1) -0.001(1)
C(14) 0.067(2) 0.070(2) 0.062(2) 0.009(1) 0.012(1) 0.000(2)
C(15) 0.078(2) 0.072(2) 0.092(3) 0.019(2) 0.018(2) 0.002(2)
C(16) 0.078(2) 0.075(2) 0.094(3) 0.001(2) 0.036(2) -0.020(2)
C(17) 0.068(2) 0.074(2) 0.067(2) -0.007(2) 0.025(1) -0.014(2)
C(18) 0.060(2) 0.066(2) 0.054(2) -0.001(1) 0.016(1) -0.005(1)
C(19) 0.055(1) 0.054(1) 0.043(1) 0.004(1) 0.008(1) 0.002(1)
C(20) 0.062(2) 0.072(2) 0.052(2) 0.002(1) 0.016(1) 0.005(1)
C(21) 0.087(2) 0.084(2) 0.057(2) 0.012(2) 0.027(2) 0.013(2)
C(22) 0.100(3) 0.084(2) 0.047(2) 0.018(2) 0.010(2) 0.001(2)
C(23) 0.078(2) 0.076(2) 0.064(2) -0.004(2) -0.012(2) -0.004(2)
C(24) 0.059(2) 0.071(2) 0.057(2) -0.004(1) 0.008(1) 0.004(1)

loop_
_atom_type_symbol
_atom_type_description
_atom_type_scat_dispersion_real
_atom_type_scat_dispersion_imag
_atom_type_scat_source
C C 0.018 0.009
;International Tables for Crystallography
(1992, Vol. C, Tables 4.2.6.8 and 6.1.1.1)
;
H H 0.000 0.000
;International Tables for Crystallography
(1992, Vol. C, Table 6.1.1.2)
;
N N 0.031 0.018
;International Tables for Crystallography
(1992, Vol. C, Tables 4.2.6.8 and 6.1.1.1)
;
F F 0.073 0.053
;International Tables for Crystallography
(1992, Vol. C, Tables 4.2.6.8 and 6.1.1.1)
;
Si Si 0.254 0.330
;International Tables for Crystallography
(1992, Vol. C, Tables 4.2.6.8 and 6.1.1.1)
;

loop_
_geom_angle_atom_site_label_1
_geom_angle_atom_site_label_2
_geom_angle_atom_site_label_3
_geom_angle
_geom_angle_site_symmetry_1
_geom_angle_site_symmetry_2
_geom_angle_site_symmetry_3
_geom_angle_publ_flag
F(1) Si(1) N(1) 102.90(9) 1_555 1_555 1_555 yes
F(1) Si(1) C(1) 104.8(1) 1_555 1_555 1_555 yes
F(1) Si(1) C(7) 107.18(10) 1_555 1_555 1_555 yes
N(1) Si(1) C(1) 114.3(1) 1_555 1_555 1_555 yes
N(1) Si(1) C(7) 113.0(1) 1_555 1_555 1_555 yes
C(1) Si(1) C(7) 113.4(1) 1_555 1_555 1_555 yes
Si(1) N(1) C(13) 124.8(2) 1_555 1_555 1_555 yes
Si(1) N(1) C(19) 117.5(2) 1_555 1_555 1_555 yes
C(13) N(1) C(19) 117.7(2) 1_555 1_555 1_555 yes
Si(1) C(1) C(2) 117.9(2) 1_555 1_555 1_555 yes
Si(1) C(1) C(6) 124.7(2) 1_555 1_555 1_555 yes
C(2) C(1) C(6) 117.2(3) 1_555 1_555 1_555 yes
C(1) C(2) C(3) 121.1(3) 1_555 1_555 1_555 yes
C(1) C(2) H(1) 115(2) 1_555 1_555 1_555 no
C(3) C(2) H(1) 123(2) 1_555 1_555 1_555 no
C(2) C(3) C(4) 120.3(4) 1_555 1_555 1_555 yes
C(2) C(3) H(2) 122(3) 1_555 1_555 1_555 no

loop_
_geom_bond_atom_site_label_1
_geom_bond_atom_site_label_2
_geom_bond_distance
_geom_bond_site_symmetry_1
_geom_bond_site_symmetry_2
_geom_bond_publ_flag
Si(1) F(1) 1.594(2) 1_555 1_555 yes
Si(1) N(1) 1.728(2) 1_555 1_555 yes
Si(1) C(1) 1.844(3) 1_555 1_555 yes
Si(1) C(7) 1.851(3) 1_555 1_555 yes
N(1) C(13) 1.417(3) 1_555 1_555 yes
N(1) C(19) 1.450(3) 1_555 1_555 yes
C(1) C(2) 1.389(4) 1_555 1_555 yes
C(1) C(6) 1.386(4) 1_555 1_555 yes
C(2) C(3) 1.383(5) 1_555 1_555 yes
C(3) C(4) 1.360(6) 1_555 1_555 yes
C(4) C(5) 1.362(5) 1_555 1_555 yes
C(5) C(6) 1.383(4) 1_555 1_555 yes
C(7) C(8) 1.398(4) 1_555 1_555 yes
C(7) C(12) 1.383(4) 1_555 1_555 yes
C(8) C(9) 1.373(4) 1_555 1_555 yes
C(9) C(10) 1.377(4) 1_555 1_555 yes
C(10) C(11) 1.371(4) 1_555 1_555 yes
C(11) C(12) 1.391(4) 1_555 1_555 yes
C(13) C(14) 1.392(4) 1_555 1_555 yes
C(13) C(18) 1.395(4) 1_555 1_555 yes
C(14) C(15) 1.390(4) 1_555 1_555 yes
C(15) C(16) 1.382(5) 1_555 1_555 yes
C(16) C(17) 1.368(5) 1_555 1_555 yes
C(17) C(18) 1.374(4) 1_555 1_555 yes
C(19) C(20) 1.382(4) 1_555 1_555 yes
C(19) C(24) 1.378(4) 1_555 1_555 yes
C(20) C(21) 1.384(4) 1_555 1_555 yes
C(21) C(22) 1.362(5) 1_555 1_555 yes
C(22) C(23) 1.381(5) 1_555 1_555 yes
C(23) C(24) 1.385(4) 1_555 1_555 yes
